data_7103146
loop_
_publ_author_name
'Qin, Ye-Yan'
'Zhang, Jian'
'Li, Zhao-Ji'
'Zhang, Lei'
'Cao, Xin-Yi'
'Yao, Yuan-Gen'

_publ_section_title
;
 Organically templated metal-organic framework with 2-fold
 interpenetrated {3(3).5(9).6(3)}-lcy net.
;
_journal_issue 22
_journal_name_full 'Chemical communications (Cambridge, England)'
_journal_page_first 2532
_journal_page_last 2534
_journal_paper_doi 10.1039/b800017d
_journal_year 2008
_chemical_formula_sum 'C48 H40 N10 O12 Zn4'
_chemical_formula_weight 1210.38
_chemical_name_systematic
;
?
;
_space_group_IT_number 205
_symmetry_cell_setting cubic
_symmetry_space_group_name_Hall '-P 2ac 2ab 3'
_symmetry_space_group_name_H-M 'P a -3'
_atom_sites_solution_hydrogens geom
_atom_sites_solution_primary direct
_atom_sites_solution_secondary difmap
_audit_creation_method SHELXL-97
_cell_angle_alpha 90.00
_cell_angle_beta 90.00
_cell_angle_gamma 90.00
_cell_formula_units_Z 8
_cell_length_a 22.4395(2)
_cell_length_b 22.4395(2)
_cell_length_c 22.4395(2)
_cell_measurement_reflns_used 7597
_cell_measurement_temperature 293(2)
_cell_measurement_theta_max 27.4835
_cell_measurement_theta_min 2.0283
_cell_volume 11298.99(17)
_computing_structure_refinement 'SHELXL-97 (Sheldrick, 1997)'
_computing_structure_solution 'SHELXS-97 (Sheldrick, 1990)'
_diffrn_ambient_temperature 293(2)
_diffrn_measured_fraction_theta_full 0.999
_diffrn_measured_fraction_theta_max 0.999
_diffrn_radiation_monochromator graphite
_diffrn_radiation_source 'fine-focus sealed tube'
_diffrn_radiation_type MoK\a
_diffrn_radiation_wavelength 0.71073
_diffrn_reflns_av_R_equivalents 0.0228
_diffrn_reflns_av_sigmaI/netI 0.0092
_diffrn_reflns_limit_h_max 29
_diffrn_reflns_limit_h_min -29
_diffrn_reflns_limit_k_max 29
_diffrn_reflns_limit_k_min -28
_diffrn_reflns_limit_l_max 23
_diffrn_reflns_limit_l_min -29
_diffrn_reflns_number 84606
_diffrn_reflns_theta_full 27.48
_diffrn_reflns_theta_max 27.48
_diffrn_reflns_theta_min 2.22
_exptl_absorpt_coefficient_mu 1.742
_exptl_absorpt_correction_T_max 0.498
_exptl_absorpt_correction_T_min 0.435
_exptl_absorpt_correction_type multi-scan
_exptl_crystal_colour White
_exptl_crystal_density_diffrn 1.423
_exptl_crystal_density_method 'not measured'
_exptl_crystal_description Prism
_exptl_crystal_F_000 4912
_exptl_crystal_size_max 0.5000
_exptl_crystal_size_mid 0.5000
_exptl_crystal_size_min 0.4000
_refine_diff_density_max 1.312
_refine_diff_density_min -0.337
_refine_diff_density_rms 0.099
_refine_ls_extinction_method none
_refine_ls_goodness_of_fit_ref 1.010
_refine_ls_hydrogen_treatment constr
_refine_ls_matrix_type full
_refine_ls_number_parameters 223
_refine_ls_number_reflns 4328
_refine_ls_number_restraints 2
_refine_ls_restrained_S_all 1.025
_refine_ls_R_factor_all 0.0441
_refine_ls_R_factor_gt 0.0408
_refine_ls_shift/su_max 0.025
_refine_ls_shift/su_mean 0.005
_refine_ls_structure_factor_coef Fsqd
_refine_ls_weighting_details 'calc w=1/[\s^2^(Fo^2^)+(0.0921P)^2^+11.2435P] where P=(Fo^2^+2Fc^2^)/3'
_refine_ls_weighting_scheme calc
_refine_ls_wR_factor_gt 0.1223
_refine_ls_wR_factor_ref 0.1302
_reflns_number_gt 4035
_reflns_number_total 4328
_reflns_threshold_expression >2sigma(I)
_cod_data_source_file b800017d.txt
_cod_data_source_block 1
_cod_depositor_comments
;
The following automatic conversions were performed:
'_symmetry_cell_setting' value 'Cubic' changed to 'cubic' according to
'/home/saulius/struct/CIF-dictionaries/cif_core.dic' dictionary named
'cif_core.dic' version 2.4.1 from
2010-06-29.

'_exptl_absorpt_correction_type' value 'Multi-scan' changed
to 'multi-scan' according to
'/home/saulius/struct/CIF-dictionaries/cif_core.dic' dictionary named
'cif_core.dic' version 2.4.1 from 2010-06-29.

Automatic conversion script
Id: cif_fix_enum 1527 2010-12-29 10:47:43Z saulius 
;
_cod_original_sg_symbol_H-M Pa-3
_cod_database_code 7103146

loop_
_symmetry_equiv_pos_as_xyz
'x, y, z'
'-x+1/2, -y, z+1/2'
'-x, y+1/2, -z+1/2'
'x+1/2, -y+1/2, -z'
'z, x, y'
'z+1/2, -x+1/2, -y'
'-z+1/2, -x, y+1/2'
'-z, x+1/2, -y+1/2'
'y, z, x'
'-y, z+1/2, -x+1/2'
'y+1/2, -z+1/2, -x'
'-y+1/2, -z, x+1/2'
'-x, -y, -z'
'x-1/2, y, -z-1/2'
'x, -y-1/2, z-1/2'
'-x-1/2, y-1/2, z'
'-z, -x, -y'
'-z-1/2, x-1/2, y'
'z-1/2, x, -y-1/2'
'z, -x-1/2, y-1/2'
'-y, -z, -x'
'y, -z-1/2, x-1/2'
'-y-1/2, z-1/2, x'
'y-1/2, z, -x-1/2'

loop_
_atom_site_label
_atom_site_type_symbol
_atom_site_fract_x
_atom_site_fract_y
_atom_site_fract_z
_atom_site_U_iso_or_equiv
_atom_site_adp_type
_atom_site_occupancy
_atom_site_symmetry_multiplicity
_atom_site_calc_flag
_atom_site_refinement_flags
_atom_site_disorder_assembly
_atom_site_disorder_group
Zn1 Zn 0.137251(11) 0.637251(11) 0.862749(11) 0.02173(14) Uani 1 3 d S . .
Zn2 Zn 0.191955(12) 0.552149(12) 0.739843(12) 0.02872(12) Uani 1 1 d . . .
O1 O -0.10388(11) 0.33663(12) 0.76188(12) 0.0613(7) Uani 1 1 d . . .
O2 O -0.01263(10) 0.32861(9) 0.72772(9) 0.0453(5) Uani 1 1 d . . .
O3 O 0.13093(8) 0.49354(9) 0.76504(9) 0.0409(5) Uani 1 1 d . . .
O4 O 0.11652(8) 0.55007(7) 0.84514(8) 0.0342(4) Uani 1 1 d . . .
N1 N 0.27528(9) 0.63646(9) 0.87776(10) 0.0327(4) Uani 1 1 d . . .
N2 N 0.23042(8) 0.61759(9) 0.84404(9) 0.0279(4) Uani 1 1 d . . .
N3 N 0.24935(9) 0.57922(10) 0.80307(9) 0.0315(4) Uani 1 1 d . . .
N4 N 0.2900(4) 0.7900(4) 0.7100(4) 0.131(4) Uani 1 3 d SD . .
H4A H 0.3112 0.8112 0.6888 0.157 Uiso 1 3 d SR . .
C1 C 0.32576(11) 0.60926(13) 0.85788(13) 0.0377(6) Uani 1 1 d . . .
C2 C 0.30934(11) 0.57295(12) 0.81025(13) 0.0365(5) Uani 1 1 d . . .
C3 C 0.35157(14) 0.53834(17) 0.77923(17) 0.0531(8) Uani 1 1 d . . .
H3A H 0.3408 0.5136 0.7478 0.064 Uiso 1 1 calc R . .
C4 C 0.40922(15) 0.5432(2) 0.7980(2) 0.0675(11) Uani 1 1 d . . .
H4C H 0.4385 0.5215 0.7783 0.081 Uiso 1 1 calc R . .
C5 C 0.42602(14) 0.5798(2) 0.8460(2) 0.0711(12) Uani 1 1 d . . .
H5A H 0.4659 0.5812 0.8572 0.085 Uiso 1 1 calc R . .
C6 C 0.38540(13) 0.61343(17) 0.87677(18) 0.0579(9) Uani 1 1 d . . .
H6A H 0.3966 0.6377 0.9084 0.069 Uiso 1 1 calc R . .
C7 C 0.04009(10) 0.48337(10) 0.81764(10) 0.0274(4) Uani 1 1 d . . .
C8 C 0.02334(11) 0.43262(10) 0.78605(10) 0.0294(5) Uani 1 1 d . . .
H8A H 0.0505 0.4140 0.7609 0.035 Uiso 1 1 calc R . .
C9 C -0.03389(11) 0.40969(11) 0.79198(11) 0.0306(5) Uani 1 1 d . . .
C10 C -0.07467(11) 0.43773(12) 0.82917(13) 0.0366(5) Uani 1 1 d . . .
H10A H -0.1132 0.4228 0.8326 0.044 Uiso 1 1 calc R . .
C11 C -0.05800(12) 0.48791(13) 0.86110(14) 0.0415(6) Uani 1 1 d . . .
H11A H -0.0852 0.5065 0.8862 0.050 Uiso 1 1 calc R . .
C12 C -0.00066(12) 0.51048(11) 0.85554(12) 0.0363(5) Uani 1 1 d . . .
H12A H 0.0105 0.5439 0.8773 0.044 Uiso 1 1 calc R . .
C13 C 0.10017(10) 0.51091(10) 0.80919(11) 0.0288(4) Uani 1 1 d . . .
C14 C -0.05254(13) 0.35482(12) 0.75874(12) 0.0376(6) Uani 1 1 d . . .
C16 C 0.2656(9) 0.8754(6) 0.7858(8) 0.299(12) Uani 1 1 d D . .
C15 C 0.2635(11) 0.8145(8) 0.7704(8) 0.330(12) Uani 1 1 d D . .

loop_
_atom_site_aniso_label
_atom_site_aniso_U_11
_atom_site_aniso_U_22
_atom_site_aniso_U_33
_atom_site_aniso_U_23
_atom_site_aniso_U_13
_atom_site_aniso_U_12
Zn1 0.02173(14) 0.02173(14) 0.02173(14) -0.00307(8) -0.00307(8) 0.00307(8)
Zn2 0.02717(16) 0.03185(17) 0.02714(17) -0.00983(10) 0.00258(9) 0.00297(10)
O1 0.0462(12) 0.0636(15) 0.0741(16) -0.0226(13) -0.0033(11) -0.0257(11)
O2 0.0512(11) 0.0356(10) 0.0490(11) -0.0165(9) -0.0002(9) -0.0147(9)
O3 0.0346(9) 0.0398(10) 0.0484(11) -0.0151(8) 0.0102(8) -0.0080(8)
O4 0.0377(9) 0.0264(8) 0.0384(9) -0.0069(7) -0.0065(7) -0.0062(7)
N1 0.0237(9) 0.0351(11) 0.0392(11) -0.0094(8) -0.0055(8) 0.0008(8)
N2 0.0228(9) 0.0313(9) 0.0296(9) -0.0075(8) -0.0026(7) 0.0003(7)
N3 0.0255(9) 0.0364(11) 0.0325(10) -0.0098(8) 0.0015(8) 0.0046(8)
N4 0.131(4) 0.131(4) 0.131(4) -0.027(5) -0.027(5) 0.027(5)
C1 0.0233(11) 0.0431(14) 0.0467(14) -0.0095(11) -0.0043(10) 0.0035(10)
C2 0.0260(11) 0.0406(13) 0.0428(14) -0.0089(11) -0.0005(10) 0.0042(10)
C3 0.0350(14) 0.0629(19) 0.0614(19) -0.0244(16) 0.0031(13) 0.0108(13)
C4 0.0320(15) 0.084(3) 0.086(3) -0.028(2) 0.0055(16) 0.0182(16)
C5 0.0256(14) 0.088(3) 0.100(3) -0.027(2) -0.0111(16) 0.0099(16)
C6 0.0273(13) 0.070(2) 0.076(2) -0.0269(18) -0.0126(14) 0.0048(13)
C7 0.0290(10) 0.0243(10) 0.0288(10) -0.0048(8) -0.0008(8) -0.0009(8)
C8 0.0336(11) 0.0253(10) 0.0292(11) -0.0067(8) -0.0011(9) 0.0000(9)
C9 0.0345(12) 0.0277(11) 0.0294(11) -0.0013(9) -0.0076(9) -0.0038(9)
C10 0.0271(11) 0.0386(13) 0.0442(14) -0.0010(11) -0.0012(10) -0.0027(10)
C11 0.0335(13) 0.0411(14) 0.0499(16) -0.0104(12) 0.0090(11) 0.0040(11)
C12 0.0371(13) 0.0302(12) 0.0415(13) -0.0140(10) 0.0039(10) -0.0008(10)
C13 0.0298(11) 0.0251(10) 0.0315(11) -0.0035(8) -0.0029(8) -0.0003(8)
C14 0.0479(15) 0.0311(12) 0.0339(13) -0.0023(10) -0.0088(11) -0.0103(10)
C16 0.44(3) 0.137(9) 0.31(2) -0.064(12) 0.22(2) -0.084(14)
C15 0.44(3) 0.27(2) 0.28(2) -0.081(18) 0.10(2) 0.07(2)

loop_
_atom_type_symbol
_atom_type_description
_atom_type_scat_dispersion_real
_atom_type_scat_dispersion_imag
_atom_type_scat_source
C C 0.0033 0.0016 'International Tables Vol C Tables 4.2.6.8 and 6.1.1.4'
H H 0.0000 0.0000 'International Tables Vol C Tables 4.2.6.8 and 6.1.1.4'
N N 0.0061 0.0033 'International Tables Vol C Tables 4.2.6.8 and 6.1.1.4'
O O 0.0106 0.0060 'International Tables Vol C Tables 4.2.6.8 and 6.1.1.4'
Zn Zn 0.2839 1.4301 'International Tables Vol C Tables 4.2.6.8 and 6.1.1.4'

loop_
_geom_angle_atom_site_label_1
_geom_angle_atom_site_label_2
_geom_angle_atom_site_label_3
_geom_angle
_geom_angle_site_symmetry_1
_geom_angle_site_symmetry_3
_geom_angle_publ_flag
O4 Zn1 O4 90.64(8) 11_466 . ?
O4 Zn1 O4 90.64(8) 11_466 8_656 ?
O4 Zn1 O4 90.64(8) . 8_656 ?
O4 Zn1 N2 89.28(7) 11_466 11_466 ?
O4 Zn1 N2 87.30(8) . 11_466 ?
O4 Zn1 N2 177.93(8) 8_656 11_466 ?
O4 Zn1 N2 87.30(8) 11_466 8_656 ?
O4 Zn1 N2 177.93(8) . 8_656 ?
O4 Zn1 N2 89.28(7) 8_656 8_656 ?
N2 Zn1 N2 92.78(8) 11_466 8_656 ?
O4 Zn1 N2 177.93(8) 11_466 . ?
O4 Zn1 N2 89.28(7) . . ?
O4 Zn1 N2 87.30(8) 8_656 . ?
N2 Zn1 N2 92.78(8) 11_466 . ?
N2 Zn1 N2 92.78(8) 8_656 . ?
O2 Zn2 O3 101.99(8) 6_456 . ?
O2 Zn2 N3 115.49(9) 6_456 . ?
O3 Zn2 N3 116.24(9) . . ?
O2 Zn2 N1 118.22(9) 6_456 11_466 ?
O3 Zn2 N1 97.91(9) . 11_466 ?
N3 Zn2 N1 106.04(9) . 11_466 ?
O2 Zn2 C14 28.26(9) 6_456 6_456 ?
O3 Zn2 C14 129.34(8) . 6_456 ?
N3 Zn2 C14 101.91(9) . 6_456 ?
N1 Zn2 C14 102.36(9) 11_466 6_456 ?
C14 O2 Zn2 105.58(17) . 12_565 ?
C13 O3 Zn2 113.27(16) . . ?
C13 O4 Zn1 149.72(18) . . ?
N2 N1 C1 107.5(2) . . ?
N2 N1 Zn2 120.59(15) . 8_656 ?
C1 N1 Zn2 131.78(17) . 8_656 ?
N1 N2 N3 110.98(19) . . ?
N1 N2 Zn1 123.58(15) . . ?
N3 N2 Zn1 124.85(15) . . ?
N2 N3 C2 107.5(2) . . ?
N2 N3 Zn2 118.62(15) . . ?
C2 N3 Zn2 133.25(17) . . ?
C15 N4 C15 96.2(12) 8_656 . ?
C15 N4 C15 96.2(12) 8_656 11_466 ?
C15 N4 C15 96.2(12) . 11_466 ?
C15 N4 H4A 120.8 8_656 . ?
C15 N4 H4A 120.8 . . ?
C15 N4 H4A 120.8 11_466 . ?
N1 C1 C2 107.1(2) . . ?
N1 C1 C6 131.5(3) . . ?
C2 C1 C6 121.4(3) . . ?
N3 C2 C1 107.0(2) . . ?
N3 C2 C3 131.5(3) . . ?
C1 C2 C3 121.6(3) . . ?
C4 C3 C2 116.2(3) . . ?
C4 C3 H3A 121.9 . . ?
C2 C3 H3A 121.9 . . ?
C3 C4 C5 122.5(3) . . ?
C3 C4 H4C 118.7 . . ?
C5 C4 H4C 118.7 . . ?
C6 C5 C4 122.0(3) . . ?
C6 C5 H5A 119.0 . . ?
C4 C5 H5A 119.0 . . ?
C5 C6 C1 116.4(3) . . ?
C5 C6 H6A 121.8 . . ?
C1 C6 H6A 121.8 . . ?
C12 C7 C8 119.5(2) . . ?
C12 C7 C13 119.4(2) . . ?
C8 C7 C13 121.1(2) . . ?
C9 C8 C7 120.2(2) . . ?
C9 C8 H8A 119.9 . . ?
C7 C8 H8A 119.9 . . ?
C10 C9 C8 119.9(2) . . ?
C10 C9 C14 119.1(2) . . ?
C8 C9 C14 121.0(2) . . ?
C11 C10 C9 120.1(2) . . ?
C11 C10 H10A 120.0 . . ?
C9 C10 H10A 120.0 . . ?
C10 C11 C12 120.0(2) . . ?
C10 C11 H11A 120.0 . . ?
C12 C11 H11A 120.0 . . ?
C11 C12 C7 120.4(2) . . ?
C11 C12 H12A 119.8 . . ?
C7 C12 H12A 119.8 . . ?
O4 C13 O3 124.1(2) . . ?
O4 C13 C7 118.3(2) . . ?
O3 C13 C7 117.6(2) . . ?
O1 C14 O2 122.5(3) . . ?
O1 C14 C9 120.5(3) . . ?
O2 C14 C9 117.0(2) . . ?
O1 C14 Zn2 76.34(17) . 12_565 ?
O2 C14 Zn2 46.17(12) . 12_565 ?
C9 C14 Zn2 163.1(2) . 12_565 ?
C16 C15 N4 122.4(15) . . ?

loop_
_geom_bond_atom_site_label_1
_geom_bond_atom_site_label_2
_geom_bond_distance
_geom_bond_site_symmetry_2
_geom_bond_publ_flag
Zn1 O4 2.0492(17) 11_466 ?
Zn1 O4 2.0492(17) . ?
Zn1 O4 2.0492(16) 8_656 ?
Zn1 N2 2.1775(19) 11_466 ?
Zn1 N2 2.1775(19) 8_656 ?
Zn1 N2 2.1775(19) . ?
Zn2 O2 1.9468(18) 6_456 ?
Zn2 O3 1.9810(19) . ?
Zn2 N3 2.010(2) . ?
Zn2 N1 2.035(2) 11_466 ?
Zn2 C14 2.600(3) 6_456 ?
O1 C14 1.224(4) . ?
O2 C14 1.278(4) . ?
O2 Zn2 1.9468(18) 12_565 ?
O3 C13 1.269(3) . ?
O4 C13 1.248(3) . ?
N1 N2 1.329(3) . ?
N1 C1 1.362(3) . ?
N1 Zn2 2.035(2) 8_656 ?
N2 N3 1.329(3) . ?
N3 C2 1.363(3) . ?
N4 C15 1.579(13) 8_656 ?
N4 C15 1.579(13) . ?
N4 C15 1.579(13) 11_466 ?
N4 H4A 0.8250 . ?
C1 C2 1.393(4) . ?
C1 C6 1.407(4) . ?
C2 C3 1.409(4) . ?
C3 C4 1.365(5) . ?
C3 H3A 0.9300 . ?
C4 C5 1.406(6) . ?
C4 H4C 0.9300 . ?
C5 C6 1.370(5) . ?
C5 H5A 0.9300 . ?
C6 H6A 0.9300 . ?
C7 C12 1.389(3) . ?
C7 C8 1.393(3) . ?
C7 C13 1.495(3) . ?
C8 C9 1.390(3) . ?
C8 H8A 0.9300 . ?
C9 C10 1.389(4) . ?
C9 C14 1.499(3) . ?
C10 C11 1.386(4) . ?
C10 H10A 0.9300 . ?
C11 C12 1.388(4) . ?
C11 H11A 0.9300 . ?
C12 H12A 0.9300 . ?
C14 Zn2 2.600(3) 12_565 ?
C16 C15 1.411(14) . ?
